data_9015781
loop_
_publ_author_name
'Brasseur, H.'
'de Rassenfosse, A.'

_publ_section_title
;
Structure cristalline des cyanures doubles de baryum a base de platine,
de palladium et de nickel
;
_journal_coden_ASTM BSFMAU
_journal_name_full
;
 Bulletin de la Societe Francaise de Mineralogie
;
_journal_page_first 129
_journal_page_last 136
_journal_volume 61
_journal_year 1938
_chemical_formula_sum 'C4 H8 Ba N4 Ni O4'
_space_group_IT_number 15
_symmetry_space_group_name_Hall '-C 2yc'
_symmetry_space_group_name_H-M 'C 1 2/c 1'
_cell_angle_alpha 90
_cell_angle_beta 104.83
_cell_angle_gamma 90
_cell_length_a 11.71
_cell_length_b 13.48
_cell_length_c 6.63
_cell_formula_units_Z 4
_cell_volume 1011.690
_exptl_crystal_density_diffrn 2.023
_cod_duplicate_entry 1010320
_cod_original_formula_sum 'Ba Ni C4 O4'
_cod_database_code 9015781

loop_
_space_group_symop_operation_xyz
x,y,z
1/2+x,1/2+y,z
x,-y,1/2+z
1/2+x,1/2-y,1/2+z
-x,y,1/2-z
1/2-x,1/2+y,1/2-z
-x,-y,-z
1/2-x,1/2-y,-z

loop_
_atom_site_label
_atom_site_fract_x
_atom_site_fract_y
_atom_site_fract_z
Ba1 0.00000 0.36700 0.25000
Ni1 0.00000 0.00000 0.00000
C1 0.09300 0.17800 0.54400
C2 0.21300 0.07800 0.09400
O1 0.14600 0.30800 0.98800
O2 0.44200 0.05800 0.83700

loop_
_cod_related_entry_id
_cod_related_entry_database
_cod_related_entry_code
1 AMCSD 0017246
